data_4131352
loop_
_publ_author_name
'Liu, Shu-An'
'Trauner, Dirk'

_publ_section_title
;
 Asymmetric Synthesis of the Antiviral Diterpene Wickerol A.
;
_journal_issue 28
_journal_name_full 'Journal of the American Chemical Society'
_journal_page_first 9491
_journal_page_last 9494
_journal_paper_doi 10.1021/jacs.7b05046
_journal_volume 139
_journal_year 2017
_chemical_formula_moiety 'C18 H30 O2, 0.5(C6 H6)'
_chemical_formula_sum 'C21 H33 O2'
_chemical_formula_weight 317.47
_chemical_name_common SL1869-B
_space_group_crystal_system triclinic
_space_group_IT_number 2
_space_group_name_Hall '-P 1'
_space_group_name_H-M_alt 'P -1'
_atom_sites_solution_hydrogens mixed
_audit_block_code C18H30O2_benzene_vv248_trauner
_audit_creation_method 'APEX3 v2016.5-0'
_audit_update_record 06-Apr-17
_cell_angle_alpha 95.392(2)
_cell_angle_beta 104.2140(10)
_cell_angle_gamma 90.3290(10)
_cell_formula_units_Z 2
_cell_length_a 8.8933(3)
_cell_length_b 9.3676(4)
_cell_length_c 11.1619(5)
_cell_measurement_reflns_used 4649
_cell_measurement_temperature 100.(2)
_cell_measurement_theta_max 26.2693
_cell_measurement_theta_min 2.7458
_cell_volume 897.03(6)
_computing_cell_refinement 'SAINT V8.37A (Bruker AXS Inc., 2015)'
_computing_data_collection 'APEX3 v2016.5-0, Bruker AXS (2016)'
_computing_data_reduction 'SAINT V8.37A (Bruker AXS Inc., 2015)'
_computing_molecular_graphics 'shelXle (C.B. Huebschle, rev 786)'
_computing_structure_refinement 'SHELXL-2014/7 (Sheldrick, 2014)'
_computing_structure_solution 'XT, VERSION 2014/5'
_diffrn_ambient_temperature 100.(2)
_diffrn_detector_area_resol_mean 7.4074
_diffrn_measured_fraction_theta_full 0.991
_diffrn_measured_fraction_theta_max 0.988
_diffrn_measurement_device 'fixed-chi three-circle diffractometer'
_diffrn_measurement_device_type 'Bruker D8 Venture TXS'
_diffrn_measurement_method 'mix of phi and omega scans'
_diffrn_radiation_monochromator 'focusing mirrors'
_diffrn_radiation_type MoK\a
_diffrn_radiation_wavelength 0.71073
_diffrn_reflns_av_R_equivalents 0.0313
_diffrn_reflns_av_unetI/netI 0.0421
_diffrn_reflns_Laue_measured_fraction_full 0.991
_diffrn_reflns_Laue_measured_fraction_max 0.988
_diffrn_reflns_limit_h_max 10
_diffrn_reflns_limit_h_min -11
_diffrn_reflns_limit_k_max 11
_diffrn_reflns_limit_k_min -11
_diffrn_reflns_limit_l_max 13
_diffrn_reflns_limit_l_min -13
_diffrn_reflns_number 9511
_diffrn_reflns_point_group_measured_fraction_full 0.991
_diffrn_reflns_point_group_measured_fraction_max 0.988
_diffrn_reflns_theta_full 25.242
_diffrn_reflns_theta_max 26.368
_diffrn_reflns_theta_min 3.171
_diffrn_source 'rotating anode (TXS)'
_diffrn_source_current 50
_diffrn_source_power 2.5
_diffrn_source_type 'Bruker TXS'
_diffrn_source_voltage 50
_exptl_absorpt_coefficient_mu 0.073
_exptl_absorpt_correction_T_max 0.9705
_exptl_absorpt_correction_T_min 0.9347
_exptl_absorpt_correction_type multi-scan
_exptl_absorpt_process_details
;
SADABS-2016/2 - Bruker AXS area detector scaling and absorption correction
;
_exptl_crystal_colour colourless
_exptl_crystal_density_diffrn 1.175
_exptl_crystal_density_method 'not measured'
_exptl_crystal_description block
_exptl_crystal_F_000 350
_exptl_crystal_size_max 0.090
_exptl_crystal_size_mid 0.070
_exptl_crystal_size_min 0.040
_refine_diff_density_max 0.244
_refine_diff_density_min -0.206
_refine_diff_density_rms 0.043
_refine_ls_extinction_method none
_refine_ls_goodness_of_fit_ref 1.026
_refine_ls_hydrogen_treatment mixed
_refine_ls_matrix_type full
_refine_ls_number_parameters 219
_refine_ls_number_reflns 3620
_refine_ls_number_restraints 0
_refine_ls_restrained_S_all 1.026
_refine_ls_R_factor_all 0.0619
_refine_ls_R_factor_gt 0.0446
_refine_ls_shift/su_max 0.000
_refine_ls_shift/su_mean 0.000
_refine_ls_structure_factor_coef Fsqd
_refine_ls_weighting_details 'w=1/[\s^2^(Fo^2^)+(0.0389P)^2^+0.4511P] where P=(Fo^2^+2Fc^2^)/3'
_refine_ls_weighting_scheme calc
_refine_ls_wR_factor_gt 0.0982
_refine_ls_wR_factor_ref 0.1102
_reflns_Friedel_coverage 0.000
_reflns_number_gt 2842
_reflns_number_total 3620
_reflns_threshold_expression 'I > 2\s(I)'
_cod_data_source_file ja7b05046_si_004.cif
_cod_data_source_block vv248
_cod_depositor_comments
;
The following automatic conversions were performed:

data item '_exptl_absorpt_correction_type' value 'Multi-Scan' was
changed to 'multi-scan' in accordance with the
/home/saulius/struct/COD-crude-data/automatic-downloads/DataCite-retrospective/ACS/depositions/lib/dictionaries/cif_core.dic
dictionary named 'cif_core.dic' version 2.4.2 last updated on
2011-04-26.

Automatic conversion script
Id: cif_fix_values 6909 2019-04-08 15:41:33Z antanas 
;
_cod_database_code 4131352
_shelx_estimated_absorpt_t_min 0.993
_shelx_estimated_absorpt_t_max 0.997
_shelx_space_group_comment
;
The symmetry employed for this shelxl refinement is uniquely defined
by the following loop, which should always be used as a source of
symmetry information in preference to the above space-group names.
They are only intended as comments.
;

loop_
_space_group_symop_operation_xyz
'x, y, z'
'-x, -y, -z'

loop_
_atom_site_label
_atom_site_type_symbol
_atom_site_fract_x
_atom_site_fract_y
_atom_site_fract_z
_atom_site_U_iso_or_equiv
_atom_site_adp_type
_atom_site_occupancy
_atom_site_site_symmetry_order
_atom_site_calc_flag
_atom_site_refinement_flags_posn
_atom_site_refinement_flags_adp
O1 O 0.09491(13) 0.49350(13) 0.86123(10) 0.0229(3) Uani 1 1 d . .
H1 H 0.000(3) 0.489(2) 0.868(2) 0.054(7) Uiso 1 1 d . .
O2 O 0.79823(11) 0.49905(12) 0.88634(10) 0.0221(3) Uani 1 1 d . .
H2 H 0.809(2) 0.508(2) 0.969(2) 0.049(6) Uiso 1 1 d . .
C1 C 0.08749(17) 0.53567(18) 0.74027(14) 0.0202(3) Uani 1 1 d . .
H1A H 0.0333 0.6275 0.7309 0.024 Uiso 1 1 calc R U
H1B H 0.0265 0.4624 0.6771 0.024 Uiso 1 1 calc R U
C2 C 0.24899(16) 0.55358(16) 0.71738(14) 0.0180(3) Uani 1 1 d . .
C3 C 0.33398(18) 0.68476(17) 0.80594(15) 0.0230(4) Uani 1 1 d . .
H3A H 0.3408 0.7670 0.7577 0.028 Uiso 1 1 calc R U
H3B H 0.2758 0.7142 0.8688 0.028 Uiso 1 1 calc R U
C4 C 0.49705(17) 0.63949(16) 0.86982(14) 0.0194(3) Uani 1 1 d . .
H4A H 0.5750 0.7176 0.8764 0.023 Uiso 1 1 calc R U
H4B H 0.5011 0.6113 0.9538 0.023 Uiso 1 1 calc R U
C5 C 0.52320(16) 0.51230(15) 0.78359(13) 0.0156(3) Uani 1 1 d . .
H5 H 0.5373 0.5500 0.7061 0.019 Uiso 1 1 calc R U
C6 C 0.65765(16) 0.41648(16) 0.82857(14) 0.0177(3) Uani 1 1 d . .
H6 H 0.6318 0.3544 0.8894 0.021 Uiso 1 1 calc R U
C7 C 0.68103(17) 0.32305(17) 0.71666(14) 0.0207(3) Uani 1 1 d . .
H7A H 0.7601 0.2513 0.7443 0.025 Uiso 1 1 calc R U
H7B H 0.7194 0.3832 0.6614 0.025 Uiso 1 1 calc R U
C8 C 0.52886(17) 0.24618(17) 0.64506(14) 0.0208(3) Uani 1 1 d . .
H8 H 0.5382 0.1399 0.6318 0.025 Uiso 1 1 calc R U
C9 C 0.41274(17) 0.30534(17) 0.54109(14) 0.0196(3) Uani 1 1 d . .
H9 H 0.4371 0.4064 0.5285 0.023 Uiso 1 1 calc R U
C10 C 0.33741(19) 0.21355(18) 0.42154(15) 0.0254(4) Uani 1 1 d . .
H10A H 0.4186 0.1584 0.3926 0.030 Uiso 1 1 calc R U
H10B H 0.2911 0.2772 0.3571 0.030 Uiso 1 1 calc R U
C11 C 0.2116(2) 0.10907(19) 0.43534(16) 0.0300(4) Uani 1 1 d . .
H11A H 0.1129 0.1598 0.4279 0.036 Uiso 1 1 calc R U
H11B H 0.1953 0.0305 0.3673 0.036 Uiso 1 1 calc R U
C12 C 0.2544(2) 0.04565(18) 0.55957(16) 0.0282(4) Uani 1 1 d . .
H12A H 0.3554 -0.0013 0.5684 0.034 Uiso 1 1 calc R U
H12B H 0.1755 -0.0289 0.5605 0.034 Uiso 1 1 calc R U
C13 C 0.26546(18) 0.15939(16) 0.67175(15) 0.0213(3) Uani 1 1 d . .
C14 C 0.36795(16) 0.29071(16) 0.66284(14) 0.0172(3) Uani 1 1 d . .
C15 C 0.36608(16) 0.42841(15) 0.75017(13) 0.0147(3) Uani 1 1 d . .
H15 H 0.3517 0.3960 0.8296 0.018 Uiso 1 1 calc R U
C16 C 0.22119(18) 0.58622(18) 0.58215(15) 0.0246(4) Uani 1 1 d . .
H16A H 0.3203 0.6117 0.5649 0.037 Uiso 1 1 calc R U
H16B H 0.1510 0.6665 0.5677 0.037 Uiso 1 1 calc R U
H16C H 0.1745 0.5014 0.5272 0.037 Uiso 1 1 calc R U
C17 C 0.3381(2) 0.09217(18) 0.79200(16) 0.0298(4) Uani 1 1 d . .
H17A H 0.3480 0.1644 0.8632 0.045 Uiso 1 1 calc R U
H17B H 0.4410 0.0574 0.7892 0.045 Uiso 1 1 calc R U
H17C H 0.2718 0.0118 0.8005 0.045 Uiso 1 1 calc R U
C18 C 0.10028(19) 0.19864(19) 0.67637(17) 0.0294(4) Uani 1 1 d . .
H18A H 0.1034 0.2624 0.7518 0.044 Uiso 1 1 calc R U
H18B H 0.0396 0.1112 0.6770 0.044 Uiso 1 1 calc R U
H18C H 0.0520 0.2475 0.6033 0.044 Uiso 1 1 calc R U
C19 C 0.0874(2) 0.1193(2) 0.06107(17) 0.0352(4) Uani 1 1 d . .
H19 H 0.1477 0.2012 0.1033 0.042 Uiso 1 1 calc R U
C20 C 0.1467(2) -0.0152(2) 0.07249(18) 0.0382(5) Uani 1 1 d . .
H20 H 0.2483 -0.0259 0.1226 0.046 Uiso 1 1 calc R U
C21 C 0.0599(2) -0.1351(2) 0.01170(17) 0.0341(4) Uani 1 1 d . .
H21 H 0.1014 -0.2279 0.0200 0.041 Uiso 1 1 calc R U

loop_
_atom_site_aniso_label
_atom_site_aniso_U_11
_atom_site_aniso_U_22
_atom_site_aniso_U_33
_atom_site_aniso_U_23
_atom_site_aniso_U_13
_atom_site_aniso_U_12
O1 0.0130(5) 0.0383(7) 0.0176(6) 0.0025(5) 0.0042(4) 0.0011(5)
O2 0.0112(5) 0.0358(7) 0.0173(6) -0.0009(5) 0.0011(4) -0.0050(4)
C1 0.0131(7) 0.0289(9) 0.0177(8) 0.0026(7) 0.0017(6) 0.0029(6)
C2 0.0144(7) 0.0206(8) 0.0186(8) 0.0023(6) 0.0034(6) 0.0019(6)
C3 0.0201(8) 0.0188(8) 0.0292(9) -0.0003(7) 0.0051(7) 0.0012(6)
C4 0.0172(7) 0.0193(8) 0.0204(8) -0.0009(6) 0.0034(6) -0.0040(6)
C5 0.0124(7) 0.0182(7) 0.0163(7) 0.0026(6) 0.0036(6) -0.0015(6)
C6 0.0099(7) 0.0243(8) 0.0185(8) 0.0019(6) 0.0028(6) -0.0022(6)
C7 0.0146(7) 0.0272(8) 0.0197(8) 0.0015(7) 0.0036(6) 0.0031(6)
C8 0.0190(8) 0.0200(8) 0.0227(8) -0.0010(6) 0.0050(6) 0.0005(6)
C9 0.0165(7) 0.0221(8) 0.0199(8) -0.0016(6) 0.0056(6) -0.0035(6)
C10 0.0244(9) 0.0297(9) 0.0209(8) -0.0051(7) 0.0062(7) -0.0047(7)
C11 0.0283(9) 0.0324(10) 0.0259(9) -0.0082(8) 0.0049(7) -0.0097(7)
C12 0.0290(9) 0.0219(8) 0.0330(10) -0.0038(7) 0.0089(7) -0.0079(7)
C13 0.0217(8) 0.0185(8) 0.0230(8) 0.0005(6) 0.0049(6) -0.0033(6)
C14 0.0143(7) 0.0178(7) 0.0182(8) 0.0001(6) 0.0026(6) -0.0012(6)
C15 0.0111(7) 0.0172(7) 0.0151(7) 0.0020(6) 0.0017(5) -0.0005(6)
C16 0.0208(8) 0.0304(9) 0.0238(9) 0.0097(7) 0.0051(7) 0.0067(7)
C17 0.0354(10) 0.0227(9) 0.0318(10) 0.0058(7) 0.0082(8) -0.0024(7)
C18 0.0216(8) 0.0277(9) 0.0385(10) -0.0026(8) 0.0088(7) -0.0086(7)
C19 0.0381(10) 0.0319(10) 0.0338(10) -0.0037(8) 0.0082(8) -0.0085(8)
C20 0.0236(9) 0.0484(12) 0.0400(11) 0.0089(9) 0.0015(8) 0.0050(8)
C21 0.0401(11) 0.0275(9) 0.0383(11) 0.0065(8) 0.0150(9) 0.0094(8)

loop_
_atom_type_symbol
_atom_type_description
_atom_type_scat_dispersion_real
_atom_type_scat_dispersion_imag
_atom_type_scat_source
C C 0.0033 0.0016 'International Tables Vol C Tables 4.2.6.8 and 6.1.1.4'
H H 0.0000 0.0000 'International Tables Vol C Tables 4.2.6.8 and 6.1.1.4'
O O 0.0106 0.0060 'International Tables Vol C Tables 4.2.6.8 and 6.1.1.4'

loop_
_geom_angle_atom_site_label_1
_geom_angle_atom_site_label_2
_geom_angle_atom_site_label_3
_geom_angle
_geom_angle_site_symmetry_1
_geom_angle_site_symmetry_3
C1 O1 H1 106.1(15) . .
C6 O2 H2 108.7(14) . .
O1 C1 C2 111.92(12) . .
O1 C1 H1A 109.2 . .
C2 C1 H1A 109.2 . .
O1 C1 H1B 109.2 . .
C2 C1 H1B 109.2 . .
H1A C1 H1B 107.9 . .
C16 C2 C1 105.56(12) . .
C16 C2 C3 109.95(13) . .
C1 C2 C3 108.01(12) . .
C16 C2 C15 112.90(12) . .
C1 C2 C15 117.47(12) . .
C3 C2 C15 102.79(11) . .
C4 C3 C2 108.07(12) . .
C4 C3 H3A 110.1 . .
C2 C3 H3A 110.1 . .
C4 C3 H3B 110.1 . .
C2 C3 H3B 110.1 . .
H3A C3 H3B 108.4 . .
C5 C4 C3 102.69(12) . .
C5 C4 H4A 111.2 . .
C3 C4 H4A 111.2 . .
C5 C4 H4B 111.2 . .
C3 C4 H4B 111.2 . .
H4A C4 H4B 109.1 . .
C6 C5 C4 118.73(12) . .
C6 C5 C15 111.77(12) . .
C4 C5 C15 103.34(11) . .
C6 C5 H5 107.5 . .
C4 C5 H5 107.5 . .
C15 C5 H5 107.5 . .
O2 C6 C5 111.52(12) . .
O2 C6 C7 109.34(11) . .
C5 C6 C7 107.55(12) . .
O2 C6 H6 109.5 . .
C5 C6 H6 109.5 . .
C7 C6 H6 109.5 . .
C6 C7 C8 110.65(12) . .
C6 C7 H7A 109.5 . .
C8 C7 H7A 109.5 . .
C6 C7 H7B 109.5 . .
C8 C7 H7B 109.5 . .
H7A C7 H7B 108.1 . .
C9 C8 C7 124.47(13) . .
C9 C8 C14 59.97(9) . .
C7 C8 C14 123.49(13) . .
C9 C8 H8 113.0 . .
C7 C8 H8 113.0 . .
C14 C8 H8 113.0 . .
C8 C9 C10 121.92(14) . .
C8 C9 C14 61.43(10) . .
C10 C9 C14 122.53(13) . .
C8 C9 H9 113.7 . .
C10 C9 H9 113.7 . .
C14 C9 H9 113.7 . .
C9 C10 C11 113.49(13) . .
C9 C10 H10A 108.9 . .
C11 C10 H10A 108.9 . .
C9 C10 H10B 108.9 . .
C11 C10 H10B 108.9 . .
H10A C10 H10B 107.7 . .
C12 C11 C10 111.97(14) . .
C12 C11 H11A 109.2 . .
C10 C11 H11A 109.2 . .
C12 C11 H11B 109.2 . .
C10 C11 H11B 109.2 . .
H11A C11 H11B 107.9 . .
C11 C12 C13 112.93(14) . .
C11 C12 H12A 109.0 . .
C13 C12 H12A 109.0 . .
C11 C12 H12B 109.0 . .
C13 C12 H12B 109.0 . .
H12A C12 H12B 107.8 . .
C18 C13 C17 107.01(14) . .
C18 C13 C12 107.76(13) . .
C17 C13 C12 109.11(13) . .
C18 C13 C14 113.17(13) . .
C17 C13 C14 108.77(13) . .
C12 C13 C14 110.88(13) . .
C9 C14 C15 118.01(12) . .
C9 C14 C8 58.60(9) . .
C15 C14 C8 115.99(12) . .
C9 C14 C13 118.68(12) . .
C15 C14 C13 118.63(12) . .
C8 C14 C13 112.06(12) . .
C5 C15 C14 112.00(11) . .
C5 C15 C2 101.05(11) . .
C14 C15 C2 123.99(12) . .
C5 C15 H15 106.2 . .
C14 C15 H15 106.2 . .
C2 C15 H15 106.2 . .
C2 C16 H16A 109.5 . .
C2 C16 H16B 109.5 . .
H16A C16 H16B 109.5 . .
C2 C16 H16C 109.5 . .
H16A C16 H16C 109.5 . .
H16B C16 H16C 109.5 . .
C13 C17 H17A 109.5 . .
C13 C17 H17B 109.5 . .
H17A C17 H17B 109.5 . .
C13 C17 H17C 109.5 . .
H17A C17 H17C 109.5 . .
H17B C17 H17C 109.5 . .
C13 C18 H18A 109.5 . .
C13 C18 H18B 109.5 . .
H18A C18 H18B 109.5 . .
C13 C18 H18C 109.5 . .
H18A C18 H18C 109.5 . .
H18B C18 H18C 109.5 . .
C20 C19 C21 119.87(17) . 2
C20 C19 H19 120.1 . .
C21 C19 H19 120.1 2 .
C19 C20 C21 120.53(17) . .
C19 C20 H20 119.7 . .
C21 C20 H20 119.7 . .
C19 C21 C20 119.59(17) 2 .
C19 C21 H21 120.2 2 .
C20 C21 H21 120.2 . .

loop_
_geom_bond_atom_site_label_1
_geom_bond_atom_site_label_2
_geom_bond_distance
_geom_bond_site_symmetry_2
O1 C1 1.4283(18) .
O1 H1 0.87(2) .
O2 C6 1.4410(17) .
O2 H2 0.90(2) .
C1 C2 1.530(2) .
C1 H1A 0.9900 .
C1 H1B 0.9900 .
C2 C16 1.529(2) .
C2 C3 1.566(2) .
C2 C15 1.5813(19) .
C3 C4 1.532(2) .
C3 H3A 0.9900 .
C3 H3B 0.9900 .
C4 C5 1.516(2) .
C4 H4A 0.9900 .
C4 H4B 0.9900 .
C5 C6 1.513(2) .
C5 C15 1.5445(19) .
C5 H5 1.0000 .
C6 C7 1.514(2) .
C6 H6 1.0000 .
C7 C8 1.529(2) .
C7 H7A 0.9900 .
C7 H7B 0.9900 .
C8 C9 1.503(2) .
C8 C14 1.547(2) .
C8 H8 1.0000 .
C9 C10 1.519(2) .
C9 C14 1.525(2) .
C9 H9 1.0000 .
C10 C11 1.528(2) .
C10 H10A 0.9900 .
C10 H10B 0.9900 .
C11 C12 1.523(2) .
C11 H11A 0.9900 .
C11 H11B 0.9900 .
C12 C13 1.549(2) .
C12 H12A 0.9900 .
C12 H12B 0.9900 .
C13 C18 1.528(2) .
C13 C17 1.534(2) .
C13 C14 1.552(2) .
C14 C15 1.545(2) .
C15 H15 1.0000 .
C16 H16A 0.9800 .
C16 H16B 0.9800 .
C16 H16C 0.9800 .
C17 H17A 0.9800 .
C17 H17B 0.9800 .
C17 H17C 0.9800 .
C18 H18A 0.9800 .
C18 H18B 0.9800 .
C18 H18C 0.9800 .
C19 C20 1.374(3) .
C19 C21 1.378(3) 2
C19 H19 0.9500 .
C20 C21 1.381(3) .
C20 H20 0.9500 .
C21 C19 1.378(3) 2
C21 H21 0.9500 .

loop_
_geom_hbond_atom_site_label_D
_geom_hbond_atom_site_label_H
_geom_hbond_atom_site_label_A
_geom_hbond_distance_DH
_geom_hbond_distance_HA
_geom_hbond_distance_DA
_geom_hbond_angle_DHA
_geom_hbond_site_symmetry_A
O1 H1 O2 0.87(2) 1.86(2) 2.7211(15) 174(2) 1_455
O2 H2 O1 0.90(2) 1.88(2) 2.7375(15) 159(2) 2_667

loop_
_geom_torsion_atom_site_label_1
_geom_torsion_atom_site_label_2
_geom_torsion_atom_site_label_3
_geom_torsion_atom_site_label_4
_geom_torsion
_geom_torsion_site_symmetry_1
_geom_torsion_site_symmetry_4
O1 C1 C2 C16 175.48(13) . .
O1 C1 C2 C3 -66.95(16) . .
O1 C1 C2 C15 48.61(18) . .
C16 C2 C3 C4 -113.06(14) . .
C1 C2 C3 C4 132.24(13) . .
C15 C2 C3 C4 7.40(15) . .
C2 C3 C4 C5 21.10(15) . .
C3 C4 C5 C6 -166.72(13) . .
C3 C4 C5 C15 -42.33(14) . .
C4 C5 C6 O2 -46.42(17) . .
C15 C5 C6 O2 -166.57(11) . .
C4 C5 C6 C7 -166.29(12) . .
C15 C5 C6 C7 73.55(15) . .
O2 C6 C7 C8 -173.88(12) . .
C5 C6 C7 C8 -52.63(16) . .
C6 C7 C8 C9 90.06(17) . .
C6 C7 C8 C14 15.9(2) . .
C7 C8 C9 C10 135.43(15) . .
C14 C8 C9 C10 -112.47(15) . .
C7 C8 C9 C14 -112.10(16) . .
C8 C9 C10 C11 75.54(19) . .
C14 C9 C10 C11 1.3(2) . .
C9 C10 C11 C12 -38.1(2) . .
C10 C11 C12 C13 64.89(19) . .
C11 C12 C13 C18 74.72(17) . .
C11 C12 C13 C17 -169.43(14) . .
C11 C12 C13 C14 -49.65(18) . .
C8 C9 C14 C15 104.88(14) . .
C10 C9 C14 C15 -143.60(14) . .
C10 C9 C14 C8 111.52(17) . .
C8 C9 C14 C13 -99.65(14) . .
C10 C9 C14 C13 11.9(2) . .
C7 C8 C14 C9 113.67(17) . .
C9 C8 C14 C15 -108.34(14) . .
C7 C8 C14 C15 5.3(2) . .
C9 C8 C14 C13 111.06(14) . .
C7 C8 C14 C13 -135.27(15) . .
C18 C13 C14 C9 -109.05(16) . .
C17 C13 C14 C9 132.17(14) . .
C12 C13 C14 C9 12.18(19) . .
C18 C13 C14 C15 46.26(19) . .
C17 C13 C14 C15 -72.52(17) . .
C12 C13 C14 C15 167.50(13) . .
C18 C13 C14 C8 -174.27(13) . .
C17 C13 C14 C8 66.95(16) . .
C12 C13 C14 C8 -53.04(17) . .
C6 C5 C15 C14 -50.33(16) . .
C4 C5 C15 C14 -179.14(12) . .
C6 C5 C15 C2 175.80(11) . .
C4 C5 C15 C2 46.98(13) . .
C9 C14 C15 C5 -55.42(16) . .
C8 C14 C15 C5 11.18(17) . .
C13 C14 C15 C5 149.10(13) . .
C9 C14 C15 C2 66.02(18) . .
C8 C14 C15 C2 132.61(14) . .
C13 C14 C15 C2 -89.46(17) . .
C16 C2 C15 C5 86.03(14) . .
C1 C2 C15 C5 -150.75(13) . .
C3 C2 C15 C5 -32.37(13) . .
C16 C2 C15 C14 -40.25(19) . .
C1 C2 C15 C14 82.96(17) . .
C3 C2 C15 C14 -158.66(13) . .
C21 C19 C20 C21 -0.1(3) 2 .
C19 C20 C21 C19 0.1(3) . 2
